data_3000194
loop_
_publ_author_name
'Laura Abad Gal\'an'
'Massimiliano Massi'
'Alexandre N. Sobolev'
'Mark I. Ogden'

_publ_section_title
;
 ? #<< paper title text
;
_journal_name_full 'To be published in Dalton'
_chemical_formula_sum 'C78 H53 Er N2 O9'
_symmetry_space_group_name_Hall '-P 1'
_symmetry_space_group_name_H-M 'P -1'
_cell_angle_alpha 93.073(2)
_cell_angle_beta 102.241(2)
_cell_angle_gamma 96.098(2)
_cell_length_a 10.6127(3)
_cell_length_b 13.4533(4)
_cell_length_c 21.3672(7)
_cell_measurement_temperature 100(2)
_cell_volume 2955.38(16)
_diffrn_ambient_temperature 100(2)
_diffrn_radiation_type CuK\a
_diffrn_radiation_wavelength 1.54178
_refine_ls_goodness_of_fit_ref 1.000
_refine_ls_R_factor_all 0.0561
_refine_ls_R_factor_gt 0.0460
_refine_ls_wR_factor_gt 0.1261
_refine_ls_wR_factor_ref 0.1332
_cod_database_code 3000194
_cod_hold_until_date 2018-09-09

loop_
_atom_site_label
_atom_site_fract_x
_atom_site_fract_y
_atom_site_fract_z
? ? ? ?
